data_7026342
loop_
_publ_author_name
'Coles, Martyn P.'
'Hitchcock, Peter B.'
'Khvostov, Alexei V.'
'Lappert, Michael F.'
'Li, Zhengning'
'Protchenko, Andrey V.'

_publ_section_title
;
 Crystalline amidocerium(IV) oxides and a side-on bridging dioxygen
 complex.
;
_journal_issue 29
_journal_name_full 'Dalton transactions (Cambridge, England : 2003)'
_journal_page_first 6780
_journal_page_last 6788
_journal_paper_doi 10.1039/c0dt00349b
_journal_volume 39
_journal_year 2010
_chemical_formula_moiety 'C24 H72 Ce2 N4 O2 Si8'
_chemical_formula_sum 'C24 H72 Ce2 N4 O2 Si8'
_chemical_formula_weight 953.82
_chemical_name_systematic
;
?
;
_space_group_IT_number 2
_symmetry_cell_setting triclinic
_symmetry_Int_Tables_number 2
_symmetry_space_group_name_Hall '-P 1'
_symmetry_space_group_name_H-M 'P -1'
_atom_sites_solution_hydrogens geom
_atom_sites_solution_primary direct
_atom_sites_solution_secondary difmap
_audit_conform_dict_location ftp://ftp.iucr.org/pub/cif_core.dic
_audit_conform_dict_name cif_core.dic
_audit_conform_dict_version 2.2
_audit_creation_date 2004-10-15T08:20:47-00:00
_audit_creation_method 'WinGX routine CIF_UPDATE'
_cell_angle_alpha 90.014(1)
_cell_angle_beta 108.399(1)
_cell_angle_gamma 89.983(1)
_cell_formula_units_Z 6
_cell_length_a 8.7748(2)
_cell_length_b 70.064(2)
_cell_length_c 12.0284(4)
_cell_measurement_reflns_used 60560
_cell_measurement_temperature 173(2)
_cell_measurement_theta_max 22.986
_cell_measurement_theta_min 3.395
_cell_volume 7017.0(3)
_computing_cell_refinement 'HKL Scalepack (Otwinowski & Minor 1997)'
_computing_data_collection 'Collect (Nonius BV, 1997-2000)'
_computing_data_reduction 'HKL Denzo and Scalepack (Otwinowski & Minor 1997)'
_computing_structure_refinement 'SHELXL-97 (Sheldrick, 1997)'
_diffrn_ambient_temperature 173(2)
_diffrn_detector 'CCD plate'
_diffrn_measured_fraction_theta_full 0.924
_diffrn_measured_fraction_theta_max 0.924
_diffrn_measurement_device '95mm CCD camera on \k-goniostat'
_diffrn_measurement_device_type KappaCCD
_diffrn_measurement_method 'CCD rotation images, thick slices'
_diffrn_orient_matrix_type 'by Nonius Collect from scalepack cell'
_diffrn_orient_matrix_UB_11 0.566015E-1
_diffrn_orient_matrix_UB_12 -0.118055E-1
_diffrn_orient_matrix_UB_13 -0.124059E-1
_diffrn_orient_matrix_UB_21 0.770236E-1
_diffrn_orient_matrix_UB_22 0.79903E-2
_diffrn_orient_matrix_UB_23 -0.259243E-1
_diffrn_orient_matrix_UB_31 0.727385E-1
_diffrn_orient_matrix_UB_32 0.731E-3
_diffrn_orient_matrix_UB_33 0.827763E-1
_diffrn_radiation_monochromator graphite
_diffrn_radiation_probe x-ray
_diffrn_radiation_type MoK\a
_diffrn_radiation_wavelength 0.71073
_diffrn_reflns_av_R_equivalents 0.0561
_diffrn_reflns_av_unetI/netI 0.0658
_diffrn_reflns_limit_h_max 4
_diffrn_reflns_limit_h_min -9
_diffrn_reflns_limit_k_max 75
_diffrn_reflns_limit_k_min -76
_diffrn_reflns_limit_l_max 13
_diffrn_reflns_limit_l_min -13
_diffrn_reflns_number 43092
_diffrn_reflns_theta_full 23.01
_diffrn_reflns_theta_max 23.01
_diffrn_reflns_theta_min 3.74
_diffrn_source 'Enraf Nonius FR590'
_exptl_absorpt_coefficient_mu 2.15
_exptl_absorpt_correction_T_max 0.728
_exptl_absorpt_correction_T_min 0.6622
_exptl_absorpt_correction_type multi-scan
_exptl_absorpt_process_details
;
[c.f. r.h. blessing, acta cryst. (1995), a51, 33-38]
;
_exptl_crystal_density_diffrn 1.354
_exptl_crystal_density_method 'not measured'
_exptl_crystal_F_000 2928
_exptl_crystal_size_max 0.25
_exptl_crystal_size_mid 0.15
_exptl_crystal_size_min 0.1
_refine_diff_density_max 0.656
_refine_diff_density_min -0.617
_refine_diff_density_rms 0.122
_refine_ls_extinction_method none
_refine_ls_goodness_of_fit_ref 0.98
_refine_ls_hydrogen_treatment constr
_refine_ls_matrix_type full
_refine_ls_number_parameters 632
_refine_ls_number_reflns 18117
_refine_ls_number_restraints 336
_refine_ls_restrained_S_all 0.999
_refine_ls_R_factor_all 0.0984
_refine_ls_R_factor_gt 0.0386
_refine_ls_shift/su_max 0.002
_refine_ls_shift/su_mean 0
_refine_ls_structure_factor_coef Fsqd
_refine_ls_weighting_details 'calc w=1/[\s^2^(Fo^2^)+(0.0526P)^2^+0.0000P] where P=(Fo^2^+2Fc^2^)/3'
_refine_ls_weighting_scheme calc
_refine_ls_wR_factor_gt 0.0908
_refine_ls_wR_factor_ref 0.1166
_reflns_number_gt 8816
_reflns_number_total 18117
_reflns_threshold_expression >2sigma(I)
_cod_data_source_file c0dt00349b.txt
_cod_data_source_block (3)-oct1004
_cod_database_code 7026342

loop_
_symmetry_equiv_pos_as_xyz
'x, y, z'
'-x, -y, -z'

loop_
_atom_site_label
_atom_site_type_symbol
_atom_site_fract_x
_atom_site_fract_y
_atom_site_fract_z
_atom_site_U_iso_or_equiv
_atom_site_adp_type
_atom_site_occupancy
_atom_site_symmetry_multiplicity
_atom_site_calc_flag
_atom_site_refinement_flags
Ce1 Ce -0.32910(16) 0.26983(2) -0.80058(11) 0.0318(4) Uani 1 1 d D
Ce2 Ce -0.15920(15) 0.22718(2) -0.78872(11) 0.0315(4) Uani 1 1 d D
Si1 Si -0.6062(7) 0.27351(9) -1.0866(5) 0.0311(19) Uani 1 1 d D
Si2 Si -0.3267(7) 0.30220(9) -0.9988(5) 0.0319(18) Uani 1 1 d D
Si3 Si -0.1562(7) 0.28576(10) -0.5087(5) 0.0362(19) Uani 1 1 d D
Si4 Si -0.4906(7) 0.29938(10) -0.6475(5) 0.034(2) Uani 1 1 d D
Si5 Si -0.3426(8) 0.19078(10) -0.9485(6) 0.040(2) Uani 1 1 d D
Si6 Si -0.2043(7) 0.21775(10) -1.0902(5) 0.038(2) Uani 1 1 d D
Si7 Si 0.2218(7) 0.21747(11) -0.6495(5) 0.042(2) Uani 1 1 d D
Si8 Si 0.0111(7) 0.21151(10) -0.4936(5) 0.036(2) Uani 1 1 d D
O1 O -0.1238(12) 0.25638(16) -0.8103(10) 0.036(4) Uiso 1 1 d D
O2 O -0.3677(11) 0.24128(14) -0.7712(9) 0.023(3) Uiso 1 1 d D
N1 N -0.4392(13) 0.28309(17) -0.9809(9) 0.026(5) Uiso 1 1 d D
N2 N -0.3204(13) 0.28615(19) -0.6362(9) 0.032(5) Uiso 1 1 d D
N3 N -0.2392(16) 0.21114(17) -0.9609(9) 0.036(5) Uiso 1 1 d D
N4 N 0.0376(12) 0.2166(2) -0.6266(9) 0.029(5) Uiso 1 1 d D
C1 C -0.570(2) 0.2700(3) -1.2303(12) 0.040(6) Uiso 1 1 d D
H1A H -0.5518 0.2824 -1.2614 0.061 Uiso 1 1 calc R
H1B H -0.6642 0.2639 -1.2856 0.061 Uiso 1 1 calc R
H1C H -0.4756 0.2619 -1.2192 0.061 Uiso 1 1 calc R
C2 C -0.7880(16) 0.2895(2) -1.1114(14) 0.034(5) Uiso 1 1 d D
H2A H -0.8136 0.2908 -1.0381 0.051 Uiso 1 1 calc R
H2B H -0.8798 0.2839 -1.1716 0.051 Uiso 1 1 calc R
H2C H -0.7647 0.3021 -1.1372 0.051 Uiso 1 1 calc R
C3 C -0.645(2) 0.2500(2) -1.0350(17) 0.060(8) Uiso 1 1 d D
H3A H -0.6608 0.2513 -0.9582 0.09 Uiso 1 1 calc R
H3B H -0.5535 0.2416 -1.0283 0.09 Uiso 1 1 calc R
H3C H -0.7421 0.2446 -1.0908 0.09 Uiso 1 1 calc R
C4 C -0.234(2) 0.2993(3) -1.1177(13) 0.036(6) Uiso 1 1 d D
H4A H -0.3183 0.2975 -1.1928 0.054 Uiso 1 1 calc R
H4B H -0.1621 0.2882 -1.1008 0.054 Uiso 1 1 calc R
H4C H -0.172 0.3108 -1.1218 0.054 Uiso 1 1 calc R
C5 C -0.1583(19) 0.3059(3) -0.8596(13) 0.045(7) Uiso 1 1 d D
H5A H -0.0938 0.2942 -0.84 0.067 Uiso 1 1 calc R
H5B H -0.2021 0.3089 -0.7961 0.067 Uiso 1 1 calc R
H5C H -0.0906 0.3164 -0.8695 0.067 Uiso 1 1 calc R
C6 C -0.446(2) 0.3245(2) -1.0285(16) 0.049(7) Uiso 1 1 d D
H6A H -0.5359 0.3231 -1.1013 0.073 Uiso 1 1 calc R
H6B H -0.3776 0.3352 -1.0365 0.073 Uiso 1 1 calc R
H6C H -0.488 0.3271 -0.9635 0.073 Uiso 1 1 calc R
C7 C -0.095(2) 0.3087(2) -0.4373(14) 0.042(6) Uiso 1 1 d D
H7A H -0.0718 0.3176 -0.4928 0.064 Uiso 1 1 calc R
H7B H 0.0013 0.307 -0.3695 0.064 Uiso 1 1 calc R
H7C H -0.182 0.3139 -0.4113 0.064 Uiso 1 1 calc R
C8 C 0.0195(19) 0.2756(3) -0.5471(17) 0.061(8) Uiso 1 1 d D
H8A H 0.047 0.2841 -0.6025 0.091 Uiso 1 1 calc R
H8B H -0.0091 0.263 -0.5829 0.091 Uiso 1 1 calc R
H8C H 0.1119 0.2744 -0.4758 0.091 Uiso 1 1 calc R
C9 C -0.197(2) 0.2687(3) -0.4013(15) 0.052(8) Uiso 1 1 d D
H9A H -0.2926 0.2729 -0.3824 0.078 Uiso 1 1 calc R
H9B H -0.1047 0.2685 -0.3297 0.078 Uiso 1 1 calc R
H9C H -0.2157 0.2559 -0.4358 0.078 Uiso 1 1 calc R
C10 C -0.6569(18) 0.2869(3) -0.7661(14) 0.049(7) Uiso 1 1 d D
H10A H -0.6311 0.2869 -0.8396 0.074 Uiso 1 1 calc R
H10B H -0.7587 0.2935 -0.7774 0.074 Uiso 1 1 calc R
H10C H -0.6665 0.2736 -0.7424 0.074 Uiso 1 1 calc R
C11 C -0.550(2) 0.2990(3) -0.5119(13) 0.044(7) Uiso 1 1 d D
H11A H -0.4656 0.305 -0.4475 0.066 Uiso 1 1 calc R
H11B H -0.5658 0.2858 -0.4913 0.066 Uiso 1 1 calc R
H11C H -0.6507 0.3062 -0.5255 0.066 Uiso 1 1 calc R
C12 C -0.475(3) 0.3242(2) -0.6923(17) 0.067(8) Uiso 1 1 d D
H12A H -0.4468 0.3244 -0.7648 0.101 Uiso 1 1 calc R
H12B H -0.3921 0.3309 -0.6304 0.101 Uiso 1 1 calc R
H12C H -0.5786 0.3307 -0.7055 0.101 Uiso 1 1 calc R
C13 C -0.244(2) 0.1691(3) -0.9821(16) 0.059(7) Uiso 1 1 d D
H13A H -0.1323 0.1686 -0.9302 0.089 Uiso 1 1 calc R
H13B H -0.2446 0.1696 -1.0638 0.089 Uiso 1 1 calc R
H13C H -0.3014 0.1577 -0.9702 0.089 Uiso 1 1 calc R
C14 C -0.5592(16) 0.1919(3) -1.0363(15) 0.054(7) Uiso 1 1 d D
H14A H -0.6068 0.2035 -1.0163 0.081 Uiso 1 1 calc R
H14B H -0.6148 0.1807 -1.0189 0.081 Uiso 1 1 calc R
H14C H -0.57 0.192 -1.1199 0.081 Uiso 1 1 calc R
C15 C -0.315(2) 0.1877(3) -0.7886(12) 0.053(6) Uiso 1 1 d D
H15A H -0.2003 0.1875 -0.7446 0.08 Uiso 1 1 calc R
H15B H -0.3651 0.1757 -0.7764 0.08 Uiso 1 1 calc R
H15C H -0.366 0.1984 -0.7612 0.08 Uiso 1 1 calc R
C16 C -0.394(2) 0.2169(3) -1.2175(15) 0.056(8) Uiso 1 1 d D
H16A H -0.4753 0.2249 -1.2011 0.084 Uiso 1 1 calc R
H16B H -0.4323 0.2037 -1.2303 0.084 Uiso 1 1 calc R
H16C H -0.3721 0.2216 -1.2879 0.084 Uiso 1 1 calc R
C17 C -0.133(2) 0.2433(2) -1.0798(17) 0.047(7) Uiso 1 1 d D
H17A H -0.2101 0.2515 -1.0589 0.07 Uiso 1 1 calc R
H17B H -0.1242 0.2473 -1.1556 0.07 Uiso 1 1 calc R
H17C H -0.0277 0.2443 -1.0197 0.07 Uiso 1 1 calc R
C18 C -0.060(2) 0.2009(3) -1.1271(15) 0.051(7) Uiso 1 1 d D
H18A H -0.1013 0.1879 -1.1314 0.077 Uiso 1 1 calc R
H18B H 0.0448 0.2017 -1.0663 0.077 Uiso 1 1 calc R
H18C H -0.0488 0.2045 -1.2029 0.077 Uiso 1 1 calc R
C19 C 0.3105(19) 0.19292(19) -0.6420(15) 0.050(5) Uiso 1 1 d D
H19A H 0.34 0.1882 -0.5613 0.076 Uiso 1 1 calc R
H19B H 0.4064 0.1935 -0.6671 0.076 Uiso 1 1 calc R
H19C H 0.2314 0.1843 -0.6937 0.076 Uiso 1 1 calc R
C20 C 0.186(2) 0.2258(3) -0.8055(12) 0.055(6) Uiso 1 1 d D
H20A H 0.1282 0.2379 -0.8179 0.082 Uiso 1 1 calc R
H20B H 0.1222 0.2162 -0.8599 0.082 Uiso 1 1 calc R
H20C H 0.2895 0.2274 -0.8193 0.082 Uiso 1 1 calc R
C21 C 0.363(2) 0.2352(3) -0.5594(16) 0.064(8) Uiso 1 1 d D
H21A H 0.3803 0.2326 -0.4762 0.096 Uiso 1 1 calc R
H21B H 0.3182 0.2481 -0.5787 0.096 Uiso 1 1 calc R
H21C H 0.4657 0.2344 -0.5753 0.096 Uiso 1 1 calc R
C22 C 0.069(3) 0.1863(2) -0.4471(18) 0.076(9) Uiso 1 1 d D
H22A H 0.0109 0.1776 -0.51 0.114 Uiso 1 1 calc R
H22B H 0.0406 0.1834 -0.3762 0.114 Uiso 1 1 calc R
H22C H 0.1846 0.1847 -0.4309 0.114 Uiso 1 1 calc R
C23 C -0.2057(16) 0.2152(3) -0.5083(16) 0.048(7) Uiso 1 1 d D
H23A H -0.2724 0.2072 -0.5723 0.073 Uiso 1 1 calc R
H23B H -0.2339 0.2286 -0.5254 0.073 Uiso 1 1 calc R
H23C H -0.2244 0.2116 -0.435 0.073 Uiso 1 1 calc R
C24 C 0.133(2) 0.2275(3) -0.3738(15) 0.065(9) Uiso 1 1 d D
H24A H 0.2467 0.2265 -0.3681 0.098 Uiso 1 1 calc R
H24B H 0.1194 0.2236 -0.2992 0.098 Uiso 1 1 calc R
H24C H 0.0972 0.2407 -0.3912 0.098 Uiso 1 1 calc R
Ce1B Ce 0.82564(15) 0.43939(2) 0.12303(11) 0.0286(4) Uani 1 1 d D
Ce2B Ce 0.99523(16) 0.39681(2) 0.13452(10) 0.0301(4) Uani 1 1 d D
Si1B Si 0.6598(7) 0.45536(10) -0.1718(5) 0.0332(19) Uani 1 1 d D
Si2B Si 0.4444(7) 0.44924(9) -0.0169(5) 0.0316(18) Uani 1 1 d D
Si3B Si 0.8708(7) 0.44879(10) 0.4253(5) 0.034(2) Uani 1 1 d D
Si4B Si 1.0133(7) 0.47547(9) 0.2845(5) 0.0352(19) Uani 1 1 d D
Si5B Si 1.2687(7) 0.39281(10) 0.4197(5) 0.033(2) Uani 1 1 d D
Si6B Si 0.9925(7) 0.36440(10) 0.3353(5) 0.033(2) Uani 1 1 d D
Si7B Si 1.1549(8) 0.36751(9) -0.0203(5) 0.0372(19) Uani 1 1 d D
Si8B Si 0.8224(7) 0.38126(9) -0.1559(5) 0.0352(19) Uani 1 1 d D
O1B O 1.0256(13) 0.42570(15) 0.1021(10) 0.041(4) Uiso 1 1 d D
O2B O 0.7869(12) 0.41086(13) 0.1473(9) 0.026(4) Uiso 1 1 d D
N1B N 0.6294(11) 0.44952(19) -0.0408(8) 0.026(5) Uiso 1 1 d D
N2B N 0.9032(14) 0.45572(15) 0.2966(8) 0.027(5) Uiso 1 1 d D
N3B N 1.1014(12) 0.38381(15) 0.3161(8) 0.021(4) Uiso 1 1 d D
N4B N 0.9833(12) 0.37984(18) -0.0282(8) 0.033(5) Uiso 1 1 d D
C1B C 0.8745(15) 0.4542(3) -0.1622(14) 0.041(6) Uiso 1 1 d D
H1B1 H 0.9153 0.4413 -0.1399 0.062 Uiso 1 1 calc R
H1B2 H 0.936 0.4633 -0.1032 0.062 Uiso 1 1 calc R
H1B3 H 0.8859 0.4574 -0.2385 0.062 Uiso 1 1 calc R
C2B C 0.5454(18) 0.4383(2) -0.2944(12) 0.037(5) Uiso 1 1 d D
H2B1 H 0.5777 0.4251 -0.2711 0.056 Uiso 1 1 calc R
H2B2 H 0.5704 0.4414 -0.3662 0.056 Uiso 1 1 calc R
H2B3 H 0.4297 0.4397 -0.3085 0.056 Uiso 1 1 calc R
C3B C 0.597(2) 0.4799(2) -0.2216(17) 0.064(8) Uiso 1 1 d D
H3B1 H 0.6569 0.489 -0.162 0.096 Uiso 1 1 calc R
H3B2 H 0.4817 0.4813 -0.2338 0.096 Uiso 1 1 calc R
H3B3 H 0.6188 0.4823 -0.2953 0.096 Uiso 1 1 calc R
C4B C 0.3102(17) 0.4293(2) -0.0972(13) 0.043(6) Uiso 1 1 d D
H4B1 H 0.3697 0.4173 -0.0822 0.064 Uiso 1 1 calc R
H4B2 H 0.2743 0.432 -0.1814 0.064 Uiso 1 1 calc R
H4B3 H 0.2166 0.4284 -0.0696 0.064 Uiso 1 1 calc R
C5B C 0.479(2) 0.4446(3) 0.1413(10) 0.045(6) Uiso 1 1 d D
H5B1 H 0.5581 0.4537 0.1883 0.067 Uiso 1 1 calc R
H5B2 H 0.5197 0.4316 0.1604 0.067 Uiso 1 1 calc R
H5B3 H 0.3779 0.4461 0.1587 0.067 Uiso 1 1 calc R
C6B C 0.3275(16) 0.47139(18) -0.0581(13) 0.036(5) Uiso 1 1 d D
H6B1 H 0.389 0.4821 -0.0132 0.054 Uiso 1 1 calc R
H6B2 H 0.2259 0.4701 -0.0412 0.054 Uiso 1 1 calc R
H6B3 H 0.3055 0.4738 -0.142 0.054 Uiso 1 1 calc R
C7B C 0.798(2) 0.42361(18) 0.4149(15) 0.040(6) Uiso 1 1 d D
H7B1 H 0.6992 0.4224 0.3483 0.06 Uiso 1 1 calc R
H7B2 H 0.7759 0.4202 0.4873 0.06 Uiso 1 1 calc R
H7B3 H 0.8802 0.4151 0.4036 0.06 Uiso 1 1 calc R
C8B C 1.0575(17) 0.4490(3) 0.5557(13) 0.045(7) Uiso 1 1 d D
H8B1 H 1.1386 0.4407 0.5405 0.068 Uiso 1 1 calc R
H8B2 H 1.032 0.4443 0.6247 0.068 Uiso 1 1 calc R
H8B3 H 1.0992 0.462 0.5701 0.068 Uiso 1 1 calc R
C9B C 0.7120(18) 0.4633(3) 0.4579(16) 0.054(7) Uiso 1 1 d D
H9B1 H 0.6132 0.4628 0.391 0.081 Uiso 1 1 calc R
H9B2 H 0.7481 0.4766 0.4722 0.081 Uiso 1 1 calc R
H9B3 H 0.6913 0.4582 0.5276 0.081 Uiso 1 1 calc R
C10B C 0.999(2) 0.4771(3) 0.1223(10) 0.039(6) Uiso 1 1 d D
H10D H 1.051 0.466 0.1008 0.059 Uiso 1 1 calc R
H10E H 1.0526 0.4888 0.1093 0.059 Uiso 1 1 calc R
H10F H 0.8857 0.4775 0.074 0.059 Uiso 1 1 calc R
C11B C 1.2338(14) 0.4739(3) 0.3590(14) 0.049(6) Uiso 1 1 d D
H11D H 1.2555 0.4736 0.4441 0.074 Uiso 1 1 calc R
H11E H 1.2866 0.485 0.3382 0.074 Uiso 1 1 calc R
H11F H 1.2756 0.4622 0.3341 0.074 Uiso 1 1 calc R
C12B C 0.935(2) 0.4985(2) 0.3181(14) 0.048(6) Uiso 1 1 d D
H12D H 0.9332 0.4983 0.3993 0.072 Uiso 1 1 calc R
H12E H 0.8252 0.5004 0.265 0.072 Uiso 1 1 calc R
H12F H 1.0036 0.5089 0.308 0.072 Uiso 1 1 calc R
C13B C 1.4553(18) 0.3790(3) 0.4421(15) 0.049(7) Uiso 1 1 d D
H13D H 1.4736 0.3771 0.3666 0.074 Uiso 1 1 calc R
H13E H 1.4453 0.3666 0.4765 0.074 Uiso 1 1 calc R
H13F H 1.546 0.386 0.4951 0.074 Uiso 1 1 calc R
C14B C 1.308(2) 0.41728(19) 0.3667(15) 0.045(7) Uiso 1 1 d D
H14D H 1.3235 0.4161 0.29 0.068 Uiso 1 1 calc R
H14E H 1.4042 0.4228 0.4228 0.068 Uiso 1 1 calc R
H14F H 1.2155 0.4256 0.3601 0.068 Uiso 1 1 calc R
C15B C 1.2428(19) 0.3955(3) 0.5641(12) 0.032(6) Uiso 1 1 d D
H15D H 1.1447 0.4028 0.5565 0.048 Uiso 1 1 calc R
H15E H 1.3355 0.4023 0.6164 0.048 Uiso 1 1 calc R
H15F H 1.2344 0.3829 0.5966 0.048 Uiso 1 1 calc R
C16B C 1.106(2) 0.3417(2) 0.3698(16) 0.053(7) Uiso 1 1 d D
H16D H 1.16 0.3393 0.311 0.079 Uiso 1 1 calc R
H16E H 1.0324 0.3312 0.3692 0.079 Uiso 1 1 calc R
H16F H 1.187 0.3426 0.4475 0.079 Uiso 1 1 calc R
C17B C 0.8201(17) 0.3612(3) 0.1920(11) 0.035(6) Uiso 1 1 d D
H17D H 0.7561 0.3729 0.1744 0.053 Uiso 1 1 calc R
H17E H 0.752 0.3506 0.2001 0.053 Uiso 1 1 calc R
H17F H 0.864 0.3585 0.1282 0.053 Uiso 1 1 calc R
C18B C 0.887(2) 0.3688(3) 0.4481(14) 0.057(7) Uiso 1 1 d D
H18D H 0.8264 0.3808 0.43 0.086 Uiso 1 1 calc R
H18E H 0.9668 0.3697 0.5262 0.086 Uiso 1 1 calc R
H18F H 0.8131 0.3583 0.4467 0.086 Uiso 1 1 calc R
C19B C 1.141(2) 0.34180(18) 0.0186(16) 0.049(7) Uiso 1 1 d D
H19D H 1.1069 0.341 0.0886 0.073 Uiso 1 1 calc R
H19E H 1.246 0.3357 0.0341 0.073 Uiso 1 1 calc R
H19F H 1.0621 0.3353 -0.0467 0.073 Uiso 1 1 calc R
C20B C 1.3249(18) 0.3772(3) 0.1054(13) 0.043(6) Uiso 1 1 d D
H20D H 1.341 0.3908 0.0916 0.064 Uiso 1 1 calc R
H20E H 1.4234 0.3701 0.1117 0.064 Uiso 1 1 calc R
H20F H 1.2985 0.3759 0.1784 0.064 Uiso 1 1 calc R
C21B C 1.215(2) 0.3693(3) -0.1550(13) 0.046(7) Uiso 1 1 d D
H21D H 1.2197 0.3827 -0.1759 0.069 Uiso 1 1 calc R
H21E H 1.1365 0.3626 -0.2194 0.069 Uiso 1 1 calc R
H21F H 1.3212 0.3634 -0.1405 0.069 Uiso 1 1 calc R
C22B C 0.773(2) 0.3570(2) -0.2282(16) 0.052(7) Uiso 1 1 d D
H22D H 0.8666 0.352 -0.2466 0.078 Uiso 1 1 calc R
H22E H 0.6822 0.3582 -0.3006 0.078 Uiso 1 1 calc R
H22F H 0.7441 0.3482 -0.1747 0.078 Uiso 1 1 calc R
C23B C 0.865(2) 0.3977(2) -0.2648(12) 0.030(6) Uiso 1 1 d D
H23D H 0.955 0.3928 -0.2876 0.045 Uiso 1 1 calc R
H23E H 0.8922 0.4104 -0.2296 0.045 Uiso 1 1 calc R
H23F H 0.7694 0.3987 -0.3342 0.045 Uiso 1 1 calc R
C24B C 0.6431(18) 0.3901(3) -0.1210(16) 0.052(7) Uiso 1 1 d D
H24D H 0.6206 0.3817 -0.0631 0.078 Uiso 1 1 calc R
H24E H 0.5504 0.3903 -0.1925 0.078 Uiso 1 1 calc R
H24F H 0.6639 0.4031 -0.0889 0.078 Uiso 1 1 calc R
Ce1C Ce 0.49267(15) 0.10607(2) 0.45644(12) 0.0334(4) Uani 1 1 d D
Ce2C Ce 0.66244(16) 0.06345(2) 0.46780(11) 0.0345(4) Uani 1 1 d D
Si1C Si 0.3226(6) 0.12235(10) 0.1615(5) 0.037(2) Uani 1 1 d D
Si2C Si 0.1116(7) 0.11607(11) 0.3167(5) 0.039(2) Uani 1 1 d D
Si3C Si 0.5396(8) 0.11529(11) 0.7606(5) 0.043(2) Uani 1 1 d D
Si4C Si 0.6718(8) 0.14215(10) 0.6139(5) 0.041(2) Uani 1 1 d D
Si5C Si 0.9349(7) 0.05971(9) 0.7522(5) 0.039(2) Uani 1 1 d D
Si6C Si 0.6591(7) 0.03087(9) 0.6679(5) 0.0292(18) Uani 1 1 d D
Si7C Si 0.8250(7) 0.03406(10) 0.3150(5) 0.038(2) Uani 1 1 d D
Si8C Si 0.4890(7) 0.04735(11) 0.1755(5) 0.040(2) Uani 1 1 d D
O1C O 0.4541(13) 0.07721(16) 0.4750(10) 0.041(4) Uiso 1 1 d D
O2C O 0.6978(13) 0.09256(16) 0.4411(10) 0.042(4) Uiso 1 1 d D
N1C N 0.2958(11) 0.1163(2) 0.2944(8) 0.033(5) Uiso 1 1 d D
N2C N 0.5696(14) 0.12215(15) 0.6296(8) 0.028(5) Uiso 1 1 d D
N3C N 0.7735(13) 0.04969(16) 0.6463(8) 0.032(5) Uiso 1 1 d D
N4C N 0.6495(12) 0.04624(18) 0.3034(8) 0.032(5) Uiso 1 1 d D
C1C C 0.284(2) 0.1480(2) 0.1236(16) 0.065(7) Uiso 1 1 d D
H1C1 H 0.349 0.1558 0.1888 0.097 Uiso 1 1 calc R
H1C2 H 0.1702 0.1508 0.1087 0.097 Uiso 1 1 calc R
H1C3 H 0.3137 0.1508 0.0532 0.097 Uiso 1 1 calc R
C2C C 0.5437(16) 0.1175(3) 0.1751(16) 0.052(7) Uiso 1 1 d D
H2C1 H 0.5714 0.1044 0.2013 0.079 Uiso 1 1 calc R
H2C2 H 0.6129 0.1264 0.2321 0.079 Uiso 1 1 calc R
H2C3 H 0.5594 0.1194 0.0987 0.079 Uiso 1 1 calc R
C3C C 0.1952(19) 0.1088(2) 0.0379(13) 0.047(6) Uiso 1 1 d D
H3C1 H 0.2137 0.0951 0.0532 0.071 Uiso 1 1 calc R
H3C2 H 0.2209 0.1122 -0.0332 0.071 Uiso 1 1 calc R
H3C3 H 0.0822 0.1118 0.027 0.071 Uiso 1 1 calc R
C4C C -0.028(2) 0.0974(3) 0.2289(18) 0.082(9) Uiso 1 1 d D
H4C1 H 0.0241 0.0849 0.2438 0.123 Uiso 1 1 calc R
H4C2 H -0.0564 0.1005 0.1453 0.123 Uiso 1 1 calc R
H4C3 H -0.1263 0.0971 0.2516 0.123 Uiso 1 1 calc R
C5C C 0.145(2) 0.1104(3) 0.4736(11) 0.056(8) Uiso 1 1 d D
H5C1 H 0.1937 0.0977 0.4913 0.084 Uiso 1 1 calc R
H5C2 H 0.0421 0.1105 0.4893 0.084 Uiso 1 1 calc R
H5C3 H 0.2171 0.1199 0.523 0.084 Uiso 1 1 calc R
C6C C 0.007(3) 0.1394(2) 0.2851(19) 0.086(10) Uiso 1 1 d D
H6C1 H -0.0076 0.1431 0.2039 0.128 Uiso 1 1 calc R
H6C2 H 0.0707 0.1491 0.3382 0.128 Uiso 1 1 calc R
H6C3 H -0.0988 0.1384 0.2967 0.128 Uiso 1 1 calc R
C7C C 0.464(2) 0.0906(2) 0.7506(18) 0.063(8) Uiso 1 1 d D
H7C1 H 0.366 0.0895 0.6836 0.094 Uiso 1 1 calc R
H7C2 H 0.441 0.0873 0.8227 0.094 Uiso 1 1 calc R
H7C3 H 0.546 0.0819 0.7401 0.094 Uiso 1 1 calc R
C8C C 0.7292(17) 0.1165(3) 0.8875(13) 0.047(7) Uiso 1 1 d D
H8C1 H 0.7714 0.1296 0.8953 0.071 Uiso 1 1 calc R
H8C2 H 0.8086 0.1077 0.8742 0.071 Uiso 1 1 calc R
H8C3 H 0.7067 0.1129 0.9594 0.071 Uiso 1 1 calc R
C9C C 0.386(2) 0.1309(3) 0.7930(18) 0.081(10) Uiso 1 1 d D
H9C1 H 0.2876 0.1309 0.7255 0.122 Uiso 1 1 calc R
H9C2 H 0.4276 0.1439 0.8084 0.122 Uiso 1 1 calc R
H9C3 H 0.3618 0.126 0.8619 0.122 Uiso 1 1 calc R
C10C C 0.672(2) 0.1436(3) 0.4585(11) 0.052(7) Uiso 1 1 d D
H10G H 0.7045 0.1313 0.4351 0.078 Uiso 1 1 calc R
H10H H 0.7468 0.1535 0.4517 0.078 Uiso 1 1 calc R
H10I H 0.5633 0.1467 0.4075 0.078 Uiso 1 1 calc R
C11C C 0.8895(17) 0.1419(3) 0.7075(16) 0.080(9) Uiso 1 1 d D
H11G H 0.9388 0.1298 0.6965 0.12 Uiso 1 1 calc R
H11H H 0.8967 0.1433 0.7901 0.12 Uiso 1 1 calc R
H11I H 0.9461 0.1525 0.6845 0.12 Uiso 1 1 calc R
C12C C 0.589(3) 0.1647(3) 0.6539(18) 0.084(10) Uiso 1 1 d D
H12G H 0.595 0.1642 0.7366 0.126 Uiso 1 1 calc R
H12H H 0.4768 0.1662 0.6051 0.126 Uiso 1 1 calc R
H12I H 0.6518 0.1756 0.6411 0.126 Uiso 1 1 calc R
C13C C 0.903(3) 0.0630(3) 0.8967(14) 0.078(9) Uiso 1 1 d D
H13G H 0.8111 0.0715 0.8876 0.117 Uiso 1 1 calc R
H13H H 0.9993 0.0687 0.9521 0.117 Uiso 1 1 calc R
H13I H 0.8815 0.0506 0.9264 0.117 Uiso 1 1 calc R
C14C C 0.980(2) 0.08348(18) 0.6983(14) 0.033(6) Uiso 1 1 d D
H14G H 0.8843 0.0916 0.6805 0.05 Uiso 1 1 calc R
H14H H 1.0102 0.0817 0.6272 0.05 Uiso 1 1 calc R
H14I H 1.0686 0.0896 0.7589 0.05 Uiso 1 1 calc R
C15C C 1.114(2) 0.0444(3) 0.7845(19) 0.100(10) Uiso 1 1 d D
H15G H 1.139 0.0418 0.7119 0.15 Uiso 1 1 calc R
H15H H 1.094 0.0323 0.8186 0.15 Uiso 1 1 calc R
H15I H 1.2057 0.0509 0.8402 0.15 Uiso 1 1 calc R
C16C C 0.573(2) 0.0336(3) 0.7903(13) 0.038(6) Uiso 1 1 d D
H16G H 0.5101 0.0454 0.7796 0.058 Uiso 1 1 calc R
H16H H 0.6603 0.0341 0.8649 0.058 Uiso 1 1 calc R
H16I H 0.5034 0.0226 0.7906 0.058 Uiso 1 1 calc R
C17C C 0.4838(17) 0.0287(3) 0.5275(12) 0.037(6) Uiso 1 1 d D
H17G H 0.4233 0.0407 0.5129 0.055 Uiso 1 1 calc R
H17H H 0.4132 0.0183 0.5352 0.055 Uiso 1 1 calc R
H17I H 0.5243 0.0261 0.462 0.055 Uiso 1 1 calc R
C18C C 0.7769(19) 0.0079(2) 0.6927(15) 0.037(6) Uiso 1 1 d D
H18G H 0.867 0.0088 0.7656 0.055 Uiso 1 1 calc R
H18H H 0.818 0.0057 0.627 0.055 Uiso 1 1 calc R
H18I H 0.7069 -0.0027 0.6985 0.055 Uiso 1 1 calc R
C19C C 0.800(2) 0.00838(18) 0.3461(17) 0.053(7) Uiso 1 1 d D
H19G H 0.7106 0.003 0.2827 0.08 Uiso 1 1 calc R
H19H H 0.7768 0.0072 0.4204 0.08 Uiso 1 1 calc R
H19I H 0.8989 0.0014 0.3514 0.08 Uiso 1 1 calc R
C20C C 0.894(2) 0.0350(3) 0.1828(13) 0.058(8) Uiso 1 1 d D
H20G H 0.8093 0.03 0.1148 0.088 Uiso 1 1 calc R
H20H H 0.9911 0.0272 0.1966 0.088 Uiso 1 1 calc R
H20I H 0.9181 0.0482 0.168 0.088 Uiso 1 1 calc R
C21C C 0.990(2) 0.0450(3) 0.4385(14) 0.057(8) Uiso 1 1 d D
H21G H 0.9595 0.0448 0.5101 0.085 Uiso 1 1 calc R
H21H H 1.0072 0.0582 0.4187 0.085 Uiso 1 1 calc R
H21I H 1.0892 0.0377 0.451 0.085 Uiso 1 1 calc R
C22C C 0.443(2) 0.0229(2) 0.1040(17) 0.066(8) Uiso 1 1 d D
H22G H 0.536 0.0184 0.0824 0.099 Uiso 1 1 calc R
H22H H 0.3494 0.0238 0.0335 0.099 Uiso 1 1 calc R
H22I H 0.421 0.0139 0.1592 0.099 Uiso 1 1 calc R
C23C C 0.521(2) 0.0641(3) 0.0668(15) 0.060(8) Uiso 1 1 d D
H23G H 0.6146 0.06 0.0448 0.09 Uiso 1 1 calc R
H23H H 0.5403 0.077 0.1008 0.09 Uiso 1 1 calc R
H23I H 0.4258 0.0643 -0.0029 0.09 Uiso 1 1 calc R
C24C C 0.3055(16) 0.0551(3) 0.2120(14) 0.042(6) Uiso 1 1 d D
H24G H 0.2874 0.0465 0.2706 0.063 Uiso 1 1 calc R
H24H H 0.2121 0.0549 0.1409 0.063 Uiso 1 1 calc R
H24I H 0.3213 0.0682 0.2434 0.063 Uiso 1 1 calc R

loop_
_atom_site_aniso_label
_atom_site_aniso_U_11
_atom_site_aniso_U_22
_atom_site_aniso_U_33
_atom_site_aniso_U_23
_atom_site_aniso_U_13
_atom_site_aniso_U_12
Ce1 0.0377(9) 0.0353(11) 0.0235(8) 0.0024(7) 0.0114(7) 0.0082(8)
Ce2 0.0272(9) 0.0345(11) 0.0285(8) 0.0002(7) 0.0026(7) 0.0055(8)
Si1 0.022(4) 0.037(5) 0.021(3) -0.002(3) -0.012(3) -0.012(3)
Si2 0.041(4) 0.026(5) 0.032(4) -0.004(3) 0.016(3) -0.005(4)
Si3 0.037(4) 0.035(5) 0.037(4) 0.000(4) 0.013(3) -0.004(4)
Si4 0.029(4) 0.046(6) 0.033(4) 0.002(4) 0.020(3) 0.002(4)
Si5 0.033(4) 0.039(6) 0.044(4) 0.004(4) 0.005(4) -0.006(4)
Si6 0.034(4) 0.053(6) 0.018(3) -0.003(3) -0.004(3) 0.005(4)
Si7 0.024(4) 0.065(6) 0.035(4) 0.013(4) 0.007(3) 0.005(4)
Si8 0.032(4) 0.045(6) 0.036(4) 0.013(4) 0.018(3) 0.005(4)
Ce1B 0.0286(8) 0.0330(11) 0.0222(8) 0.0010(7) 0.0050(6) 0.0027(8)
Ce2B 0.0382(9) 0.0328(11) 0.0193(8) 0.0020(7) 0.0093(7) 0.0044(8)
Si1B 0.045(5) 0.032(5) 0.024(4) 0.007(3) 0.015(3) -0.003(4)
Si2B 0.027(4) 0.036(5) 0.039(4) 0.014(3) 0.019(3) 0.005(4)
Si3B 0.026(4) 0.043(6) 0.032(4) 0.005(4) 0.007(3) 0.004(4)
Si4B 0.041(4) 0.030(5) 0.033(4) -0.010(3) 0.010(3) -0.008(4)
Si5B 0.021(4) 0.057(6) 0.018(3) 0.002(3) 0.005(3) -0.001(4)
Si6B 0.028(4) 0.045(6) 0.024(4) 0.001(4) 0.004(3) -0.004(4)
Si7B 0.056(5) 0.025(5) 0.033(4) 0.003(3) 0.017(3) -0.006(4)
Si8B 0.050(5) 0.032(5) 0.020(4) -0.004(3) 0.006(3) 0.001(4)
Ce1C 0.0244(9) 0.0345(11) 0.0368(9) -0.0012(8) 0.0033(7) 0.0030(8)
Ce2C 0.0356(9) 0.0351(11) 0.0316(9) 0.0040(8) 0.0086(7) 0.0073(8)
Si1C 0.011(3) 0.060(6) 0.035(4) 0.000(4) -0.002(3) -0.009(3)
Si2C 0.018(4) 0.054(6) 0.041(4) 0.012(4) 0.004(3) 0.003(4)
Si3C 0.046(4) 0.058(6) 0.036(4) 0.011(4) 0.031(3) 0.015(4)
Si4C 0.052(5) 0.032(5) 0.031(4) 0.004(3) 0.001(3) 0.005(4)
Si5C 0.037(4) 0.027(5) 0.053(4) 0.009(4) 0.016(4) 0.003(4)
Si6C 0.022(4) 0.035(5) 0.032(4) 0.010(3) 0.012(3) 0.003(3)
Si7C 0.020(4) 0.061(6) 0.034(4) -0.004(4) 0.008(3) 0.013(4)
Si8C 0.026(4) 0.061(6) 0.027(4) 0.002(4) -0.001(3) 0.002(4)

loop_
_atom_type_symbol
_atom_type_description
_atom_type_scat_dispersion_real
_atom_type_scat_dispersion_imag
_atom_type_scat_source
C C 0.0033 0.0016 'International Tables Vol C Tables 4.2.6.8 and 6.1.1.4'
H H 0 0 'International Tables Vol C Tables 4.2.6.8 and 6.1.1.4'
Ce Ce -0.2486 2.6331 'International Tables Vol C Tables 4.2.6.8 and 6.1.1.4'
N N 0.0061 0.0033 'International Tables Vol C Tables 4.2.6.8 and 6.1.1.4'
Si Si 0.0817 0.0704 'International Tables Vol C Tables 4.2.6.8 and 6.1.1.4'
O O 0.0106 0.006 'International Tables Vol C Tables 4.2.6.8 and 6.1.1.4'

loop_
_geom_angle_atom_site_label_1
_geom_angle_atom_site_label_2
_geom_angle_atom_site_label_3
_geom_angle
O1 Ce1 O2 76.3(4)
O1 Ce1 N2 119.3(4)
O2 Ce1 N2 107.5(4)
O1 Ce1 N1 104.3(4)
O2 Ce1 N1 120.8(4)
N2 Ce1 N1 120.9(5)
O1 Ce2 O2 74.2(4)
O1 Ce2 N3 112.7(4)
O2 Ce2 N3 106.9(4)
O1 Ce2 N4 108.8(5)
O2 Ce2 N4 120.3(4)
N3 Ce2 N4 123.5(5)
N1 Si1 C3 107.6(8)
N1 Si1 C1 112.1(8)
C3 Si1 C1 107.5(9)
N1 Si1 C2 111.1(7)
C3 Si1 C2 110.3(9)
C1 Si1 C2 108.2(8)
N1 Si2 C6 111.8(8)
N1 Si2 C4 114.8(8)
C6 Si2 C4 107.4(8)
N1 Si2 C5 108.6(8)
C6 Si2 C5 107.2(8)
C4 Si2 C5 106.7(8)
N2 Si3 C7 116.1(7)
N2 Si3 C9 109.4(8)
C7 Si3 C9 109.2(8)
N2 Si3 C8 107.7(7)
C7 Si3 C8 107.9(9)
C9 Si3 C8 106.1(9)
N2 Si4 C12 112.9(9)
N2 Si4 C11 113.5(7)
C12 Si4 C11 109.6(9)
N2 Si4 C10 104.5(7)
C12 Si4 C10 109.1(9)
C11 Si4 C10 106.8(9)
N3 Si5 C13 111.2(8)
N3 Si5 C14 112.8(8)
C13 Si5 C14 112.0(9)
N3 Si5 C15 106.4(8)
C13 Si5 C15 102.4(8)
C14 Si5 C15 111.4(8)
N3 Si6 C16 111.2(8)
N3 Si6 C17 110.0(7)
C16 Si6 C17 105.9(9)
N3 Si6 C18 111.4(8)
C16 Si6 C18 106.0(8)
C17 Si6 C18 112.1(9)
N4 Si7 C21 114.9(8)
N4 Si7 C19 110.7(8)
C21 Si7 C19 113.4(9)
N4 Si7 C20 107.4(7)
C21 Si7 C20 104.2(9)
C19 Si7 C20 105.4(8)
N4 Si8 C23 108.3(7)
N4 Si8 C22 111.6(8)
C23 Si8 C22 109.1(9)
N4 Si8 C24 112.3(9)
C23 Si8 C24 107.9(9)
C22 Si8 C24 107.4(9)
Ce1 O1 Ce2 105.7(4)
Ce1 O2 Ce2 103.7(4)
Si2 N1 Si1 126.4(7)
Si2 N1 Ce1 110.5(5)
Si1 N1 Ce1 122.9(6)
Si4 N2 Si3 122.1(6)
Si4 N2 Ce1 114.4(5)
Si3 N2 Ce1 123.5(6)
Si5 N3 Si6 123.0(7)
Si5 N3 Ce2 110.6(5)
Si6 N3 Ce2 126.4(6)
Si8 N4 Si7 124.3(6)
Si8 N4 Ce2 124.9(6)
Si7 N4 Ce2 110.2(5)
O2B Ce1B O1B 75.8(4)
O2B Ce1B N2B 111.7(4)
O1B Ce1B N2B 108.7(4)
O2B Ce1B N1B 108.1(4)
O1B Ce1B N1B 118.3(4)
N2B Ce1B N1B 123.9(4)
O1B Ce2B O2B 74.3(3)
O1B Ce2B N4B 108.7(5)
O2B Ce2B N4B 120.0(4)
O1B Ce2B N3B 121.8(4)
O2B Ce2B N3B 102.5(4)
N4B Ce2B N3B 120.8(4)
N1B Si1B C3B 113.6(8)
N1B Si1B C1B 112.3(7)
C3B Si1B C1B 104.8(9)
N1B Si1B C2B 111.1(7)
C3B Si1B C2B 107.5(8)
C1B Si1B C2B 107.2(8)
N1B Si2B C6B 114.6(7)
N1B Si2B C5B 108.2(7)
C6B Si2B C5B 108.7(7)
N1B Si2B C4B 113.0(7)
C6B Si2B C4B 106.3(7)
C5B Si2B C4B 105.6(8)
N2B Si3B C9B 112.3(7)
N2B Si3B C7B 110.8(7)
C9B Si3B C7B 105.4(8)
N2B Si3B C8B 113.6(7)
C9B Si3B C8B 109.5(8)
C7B Si3B C8B 104.7(8)
N2B Si4B C12B 115.1(7)
N2B Si4B C11B 116.0(7)
C12B Si4B C11B 110.4(8)
N2B Si4B C10B 106.1(7)
C12B Si4B C10B 105.1(8)
C11B Si4B C10B 102.6(7)
N3B Si5B C15B 113.1(7)
N3B Si5B C13B 115.4(8)
C15B Si5B C13B 106.6(8)
N3B Si5B C14B 106.9(7)
C15B Si5B C14B 108.4(8)
C13B Si5B C14B 106.0(9)
N3B Si6B C16B 115.2(8)
N3B Si6B C18B 112.6(8)
C16B Si6B C18B 109.3(8)
N3B Si6B C17B 106.6(7)
C16B Si6B C17B 108.6(8)
C18B Si6B C17B 103.8(8)
N4B Si7B C21B 113.9(7)
N4B Si7B C20B 108.8(7)
C21B Si7B C20B 107.7(8)
N4B Si7B C19B 111.8(8)
C21B Si7B C19B 109.9(8)
C20B Si7B C19B 104.2(8)
N4B Si8B C23B 111.8(7)
N4B Si8B C24B 109.3(7)
C23B Si8B C24B 108.7(8)
N4B Si8B C22B 111.1(7)
C23B Si8B C22B 107.5(7)
C24B Si8B C22B 108.4(9)
Ce1B O1B Ce2B 105.1(5)
Ce1B O2B Ce2B 104.7(4)
Si2B N1B Si1B 125.1(6)
Si2B N1B Ce1B 110.1(4)
Si1B N1B Ce1B 124.7(5)
Si4B N2B Si3B 123.9(6)
Si4B N2B Ce1B 109.8(5)
Si3B N2B Ce1B 126.2(5)
Si5B N3B Si6B 125.2(6)
Si5B N3B Ce2B 123.1(5)
Si6B N3B Ce2B 111.7(5)
Si7B N4B Si8B 122.3(6)
Si7B N4B Ce2B 114.6(5)
Si8B N4B Ce2B 122.7(5)
O1C Ce1C O2C 75.1(4)
O1C Ce1C N1C 107.1(5)
O2C Ce1C N1C 120.6(4)
O1C Ce1C N2C 113.3(4)
O2C Ce1C N2C 106.8(5)
N1C Ce1C N2C 123.7(5)
O1C Ce2C O2C 74.5(4)
O1C Ce2C N3C 106.0(5)
O2C Ce2C N3C 121.0(4)
O1C Ce2C N4C 118.2(4)
O2C Ce2C N4C 110.4(5)
N3C Ce2C N4C 118.8(4)
N1C Si1C C3C 113.4(8)
N1C Si1C C1C 113.3(8)
C3C Si1C C1C 106.7(8)
N1C Si1C C2C 107.7(7)
C3C Si1C C2C 108.7(8)
C1C Si1C C2C 106.9(9)
N1C Si2C C4C 113.5(8)
N1C Si2C C5C 107.8(7)
C4C Si2C C5C 106.7(10)
N1C Si2C C6C 113.0(9)
C4C Si2C C6C 107.7(9)
C5C Si2C C6C 107.8(9)
N2C Si3C C7C 110.7(8)
N2C Si3C C8C 112.0(8)
C7C Si3C C8C 107.7(9)
N2C Si3C C9C 110.6(8)
C7C Si3C C9C 107.2(10)
C8C Si3C C9C 108.5(8)
N2C Si4C C10C 108.7(7)
N2C Si4C C12C 114.0(9)
C10C Si4C C12C 109.6(9)
N2C Si4C C11C 113.3(8)
C10C Si4C C11C 106.2(9)
C12C Si4C C11C 104.8(9)
N3C Si5C C15C 111.5(9)
N3C Si5C C13C 114.1(9)
C15C Si5C C13C 104.2(9)
N3C Si5C C14C 108.6(6)
C15C Si5C C14C 109.3(9)
C13C Si5C C14C 108.8(9)
N3C Si6C C16C 116.2(8)
N3C Si6C C18C 111.1(7)
C16C Si6C C18C 107.4(8)
N3C Si6C C17C 105.8(7)
C16C Si6C C17C 107.1(8)
C18C Si6C C17C 108.9(8)
N4C Si7C C19C 109.5(8)
N4C Si7C C20C 115.7(7)
C19C Si7C C20C 107.1(9)
N4C Si7C C21C 107.9(7)
C19C Si7C C21C 110.2(9)
C20C Si7C C21C 106.4(9)
N4C Si8C C23C 113.3(8)
N4C Si8C C24C 108.9(7)
C23C Si8C C24C 108.3(8)
N4C Si8C C22C 111.0(8)
C23C Si8C C22C 108.1(9)
C24C Si8C C22C 107.1(8)
Ce1C O1C Ce2C 105.7(5)
Ce1C O2C Ce2C 104.6(5)
Si2C N1C Si1C 123.5(6)
Si2C N1C Ce1C 111.1(5)
Si1C N1C Ce1C 125.3(5)
Si4C N2C Si3C 124.2(6)
Si4C N2C Ce1C 108.6(5)
Si3C N2C Ce1C 127.2(6)
Si5C N3C Si6C 125.5(6)
Si5C N3C Ce2C 122.1(5)
Si6C N3C Ce2C 111.7(5)
Si7C N4C Si8C 123.3(6)
Si7C N4C Ce2C 113.0(5)
Si8C N4C Ce2C 123.3(5)

loop_
_geom_bond_atom_site_label_1
_geom_bond_atom_site_label_2
_geom_bond_distance
Ce1 O1 2.069(10)
Ce1 O2 2.078(10)
Ce1 N2 2.264(10)
Ce1 N1 2.276(10)
Ce2 O1 2.098(11)
Ce2 O2 2.147(9)
Ce2 N3 2.264(10)
Ce2 N4 2.283(10)
Si1 N1 1.743(10)
Si1 C3 1.830(15)
Si1 C1 1.868(12)
Si1 C2 1.895(12)
Si2 N1 1.716(11)
Si2 C6 1.855(12)
Si2 C4 1.868(12)
Si2 C5 1.869(13)
Si3 N2 1.742(10)
Si3 C7 1.821(13)
Si3 C9 1.874(14)
Si3 C8 1.884(13)
Si4 N2 1.726(10)
Si4 C12 1.840(14)
Si4 C11 1.864(12)
Si4 C10 1.903(12)
Si5 N3 1.722(11)
Si5 C13 1.855(14)
Si5 C14 1.862(13)
Si5 C15 1.873(13)
Si6 N3 1.740(11)
Si6 C16 1.872(14)
Si6 C17 1.885(13)
Si6 C18 1.882(13)
Si7 N4 1.724(11)
Si7 C21 1.847(14)
Si7 C19 1.878(12)
Si7 C20 1.893(13)
Si8 N4 1.725(10)
Si8 C23 1.872(13)
Si8 C22 1.874(14)
Si8 C24 1.872(13)
Ce1B O2B 2.064(10)
Ce1B O1B 2.083(10)
Ce1B N2B 2.287(9)
Ce1B N1B 2.283(9)
Ce2B O1B 2.094(11)
Ce2B O2B 2.124(9)
Ce2B N4B 2.264(9)
Ce2B N3B 2.277(8)
Si1B N1B 1.728(9)
Si1B C3B 1.844(14)
Si1B C1B 1.853(12)
Si1B C2B 1.917(12)
Si2B N1B 1.735(9)
Si2B C6B 1.839(10)
Si2B C5B 1.859(11)
Si2B C4B 1.883(11)
Si3B N2B 1.729(9)
Si3B C9B 1.864(12)
Si3B C7B 1.868(11)
Si3B C8B 1.877(11)
Si4B N2B 1.720(10)
Si4B C12B 1.847(12)
Si4B C11B 1.862(11)
Si4B C10B 1.919(11)
Si5B N3B 1.718(9)
Si5B C15B 1.830(12)
Si5B C13B 1.846(13)
Si5B C14B 1.898(12)
Si6B N3B 1.719(9)
Si6B C16B 1.853(14)
Si6B C18B 1.895(13)
Si6B C17B 1.913(11)
Si7B N4B 1.712(9)
Si7B C21B 1.860(13)
Si7B C20B 1.885(13)
Si7B C19B 1.875(11)
Si8B N4B 1.730(9)
Si8B C23B 1.870(11)
Si8B C24B 1.859(11)
Si8B C22B 1.898(12)
Ce1C O1C 2.075(11)
Ce1C O2C 2.093(10)
Ce1C N1C 2.273(9)
Ce1C N2C 2.275(9)
Ce2C O1C 2.092(11)
Ce2C O2C 2.103(11)
Ce2C N3C 2.274(9)
Ce2C N4C 2.288(9)
Si1C N1C 1.741(9)
Si1C C3C 1.819(13)
Si1C C1C 1.857(13)
Si1C C2C 1.925(12)
Si2C N1C 1.721(10)
Si2C C4C 1.875(13)
Si2C C5C 1.859(12)
Si2C C6C 1.857(13)
Si3C N2C 1.745(9)
Si3C C7C 1.841(12)
Si3C C8C 1.871(11)
Si3C C9C 1.870(13)
Si4C N2C 1.706(10)
Si4C C10C 1.870(11)
Si4C C12C 1.865(13)
Si4C C11C 1.887(12)
Si5C N3C 1.726(10)
Si5C C15C 1.842(15)
Si5C C13C 1.861(15)
Si5C C14C 1.874(11)
Si6C N3C 1.727(10)
Si6C C16C 1.863(12)
Si6C C18C 1.884(12)
Si6C C17C 1.898(11)
Si7C N4C 1.727(9)
Si7C C19C 1.865(12)
Si7C C20C 1.873(13)
Si7C C21C 1.880(13)
Si8C N4C 1.728(9)
Si8C C23C 1.846(12)
Si8C C24C 1.878(11)
Si8C C22C 1.904(12)
